data_1573216
loop_
_publ_author_name
'Chen, Jingwen'
'Zhou, Kang'
'Li, Jingbai'
'Xu, Guozhong'
'Hei, Xiuze'
'Li, Jing'

_publ_section_title
;
 Strongly Photoluminescent and Radioluminescent Copper(I) Iodide Hybrid
 Materials Made of Coordinated Ionic Chains
;
_journal_name_full 'Chemical Science'
_journal_paper_doi 10.1039/D4SC06242F
_journal_year 2024
_chemical_formula_moiety 'C15 H21 Cu2 I3 N4 O, C2 H3 N'
_chemical_formula_sum 'C17 H24 Cu2 I3 N5 O'
_chemical_formula_weight 822.19
_space_group_crystal_system monoclinic
_space_group_IT_number 14
_space_group_name_Hall '-P 2ybc'
_space_group_name_H-M_alt 'P 1 21/c 1'
_atom_sites_solution_hydrogens mixed
_atom_sites_solution_primary dual
_audit_creation_date 2023-12-13
_audit_creation_method
;
Olex2 1.3
(compiled 2020.11.12 svn.r5f609507 for OlexSys, GUI svn.r6408)
;
_audit_update_record
;
2024-07-31 deposited with the CCDC.	2024-11-18 downloaded from the CCDC.
;
_cell_angle_alpha 90
_cell_angle_beta 108.662(2)
_cell_angle_gamma 90
_cell_formula_units_Z 4
_cell_length_a 10.8995(5)
_cell_length_b 16.7093(8)
_cell_length_c 13.8142(6)
_cell_measurement_reflns_used 9946
_cell_measurement_temperature 200.0
_cell_measurement_theta_max 29.311
_cell_measurement_theta_min 2.318
_cell_volume 2383.61(19)
_computing_cell_refinement 'SAINT V8.38A (Bruker, 2018)'
_computing_data_reduction 'SAINT V8.38A (Bruker, 2018)'
_computing_molecular_graphics 'Olex2 1.3 (Dolomanov et al., 2009)'
_computing_publication_material 'Olex2 1.3 (Dolomanov et al., 2009)'
_computing_structure_refinement 'SHELXL 2017/1 (Sheldrick, 2015)'
_computing_structure_solution 'SHELXT 2014/5 (Sheldrick, 2014)'
_diffrn_ambient_temperature 200.0
_diffrn_measured_fraction_theta_full 0.999
_diffrn_measured_fraction_theta_max 0.997
_diffrn_measurement_device_type 'Bruker APEX-II CCD'
_diffrn_measurement_method '\f and \w scans'
_diffrn_radiation_type MoK\a
_diffrn_radiation_wavelength 0.71073
_diffrn_reflns_av_R_equivalents 0.0583
_diffrn_reflns_av_unetI/netI 0.0469
_diffrn_reflns_Laue_measured_fraction_full 0.999
_diffrn_reflns_Laue_measured_fraction_max 0.997
_diffrn_reflns_limit_h_max 15
_diffrn_reflns_limit_h_min -15
_diffrn_reflns_limit_k_max 23
_diffrn_reflns_limit_k_min -20
_diffrn_reflns_limit_l_max 19
_diffrn_reflns_limit_l_min -19
_diffrn_reflns_number 30486
_diffrn_reflns_point_group_measured_fraction_full 0.999
_diffrn_reflns_point_group_measured_fraction_max 0.997
_diffrn_reflns_theta_full 25.242
_diffrn_reflns_theta_max 29.621
_diffrn_reflns_theta_min 1.977
_diffrn_source_current 1.0
_diffrn_source_power 0.05
_diffrn_source_voltage 50.0
_diffrn_standards_number 0
_exptl_absorpt_coefficient_mu 5.687
_exptl_absorpt_correction_T_max 0.7459
_exptl_absorpt_correction_T_min 0.3871
_exptl_absorpt_correction_type multi-scan
_exptl_absorpt_process_details
;
SADABS-2016/2 (Bruker,2016/2) was used for absorption correction.
wR2(int) was 0.1060 before and 0.0720 after correction.
The Ratio of minimum to maximum transmission is 0.5190.
The \l/2 correction factor is Not present.
;
_exptl_crystal_colour yellow
_exptl_crystal_colour_primary yellow
_exptl_crystal_density_diffrn 2.291
_exptl_crystal_description plate
_exptl_crystal_F_000 1544
_exptl_crystal_size_max 0.32
_exptl_crystal_size_mid 0.24
_exptl_crystal_size_min 0.1
_refine_diff_density_max 0.912
_refine_diff_density_min -0.914
_refine_diff_density_rms 0.174
_refine_ls_extinction_coef 0.00176(11)
_refine_ls_extinction_expression Fc^*^=kFc[1+0.001xFc^2^\l^3^/sin(2\q)]^-1/4^
_refine_ls_extinction_method 'SHELXL-2017/1 (Sheldrick 2017)'
_refine_ls_goodness_of_fit_ref 1.257
_refine_ls_hydrogen_treatment constr
_refine_ls_matrix_type full
_refine_ls_number_parameters 266
_refine_ls_number_reflns 6693
_refine_ls_number_restraints 2
_refine_ls_restrained_S_all 1.259
_refine_ls_R_factor_all 0.0753
_refine_ls_R_factor_gt 0.0540
_refine_ls_shift/su_max 0.001
_refine_ls_shift/su_mean 0.000
_refine_ls_structure_factor_coef Fsqd
_refine_ls_weighting_details 'w=1/[\s^2^(Fo^2^)+17.3421P] where P=(Fo^2^+2Fc^2^)/3'
_refine_ls_weighting_scheme calc
_refine_ls_wR_factor_gt 0.1045
_refine_ls_wR_factor_ref 0.1117
_reflns_Friedel_coverage 0.000
_reflns_number_gt 5231
_reflns_number_total 6693
_reflns_threshold_expression 'I > 2\s(I)'
_cod_data_source_file d4sc06242f2.cif
_cod_data_source_block 1685_hxz_0m
_cod_original_cell_volume 2383.60(19)
_cod_database_code 1573216
_shelx_shelxl_version_number 2017/1
_shelx_space_group_comment
;
The symmetry employed for this shelxl refinement is uniquely defined
by the following loop, which should always be used as a source of
symmetry information in preference to the above space-group names.
They are only intended as comments.
;
_shelx_estimated_absorpt_t_max 0.600
_shelx_estimated_absorpt_t_min 0.263
_olex2_refinement_description
;
1. Fixed Uiso
 At 1.2 times of:
  All C(H) groups, {H12A,H12B,H12} of C12, {H14A,H14B,H14} of C14, All C(H,H)
  groups
 At 1.5 times of:
  All O(H) groups, {H17A,H17B,H17C} of C17
2. Restrained distances
 O1A-C14 = O1B-C12
 1.43 with sigma of 0.01
3. Others
 Sof(O1B)=Sof(H1B)=Sof(H12)=Sof(H14A)=Sof(H14B)=1-FVAR(1)
 Sof(O1A)=Sof(H1A)=Sof(H12A)=Sof(H12B)=Sof(H14)=FVAR(1)
4.a Riding coordinates:
 C17(H17A,H17B,H17C)
4.b Ternary CH refined with riding coordinates:
 C12(H12), C14(H14), C15(H15)
4.c Secondary CH2 refined with riding coordinates:
 C7(H7A,H7B), C8(H8A,H8B), C9(H9A,H9B), C10(H10A,H10B), C11(H11A,H11B),
 C12(H12A,H12B), C13(H13A,H13B), C14(H14A,H14B)
4.d Aromatic/amide H refined with riding coordinates:
 C3(H3), C4(H4), C5(H5), C6(H6)
4.e Idealised tetrahedral OH refined as rotating group:
 O1A(H1A), O1B(H1B)
;
_olex2_submission_special_instructions 'No special instructions were received'

loop_
_space_group_symop_operation_xyz
'x, y, z'
'-x, y+1/2, -z+1/2'
'-x, -y, -z'
'x, -y-1/2, z-1/2'

loop_
_atom_site_label
_atom_site_type_symbol
_atom_site_fract_x
_atom_site_fract_y
_atom_site_fract_z
_atom_site_U_iso_or_equiv
_atom_site_adp_type
_atom_site_occupancy
_atom_site_site_symmetry_order
_atom_site_calc_flag
_atom_site_refinement_flags_posn
_atom_site_refinement_flags_adp
_atom_site_refinement_flags_occupancy
_atom_site_disorder_assembly
_atom_site_disorder_group
I1 I 0.42733(5) 0.14757(3) 0.57814(4) 0.03816(14) Uani 1 1 d . . . . .
I2 I 0.61220(5) 0.27886(3) 0.85497(4) 0.03845(14) Uani 1 1 d . . . . .
I3 I 0.20773(5) 0.26705(3) 0.75455(4) 0.03610(13) Uani 1 1 d . . . . .
Cu1 Cu 0.41108(11) 0.27373(6) 0.68698(7) 0.0448(3) Uani 1 1 d . . . . .
Cu2 Cu 0.41654(11) 0.24543(6) 0.42496(7) 0.0427(2) Uani 1 1 d . . . . .
O1A O 0.1696(12) 0.4671(7) 0.9915(9) 0.057(4) Uani 0.504(14) 1 d D . P A 1
H1A H 0.108139 0.447333 0.944096 0.085 Uiso 0.504(14) 1 calc R U P A 1
O1B O -0.0235(15) 0.4802(7) 0.8897(12) 0.067(5) Uani 0.496(14) 1 d D . P A 2
H1B H -0.071858 0.494181 0.923302 0.100 Uiso 0.496(14) 1 calc R U P A 2
N1 N 0.3851(6) 0.3533(3) 0.4827(4) 0.0312(12) Uani 1 1 d . . . . .
N2 N 0.3857(6) 0.3660(4) 0.5774(4) 0.0334(13) Uani 1 1 d . . . . .
N3 N 0.3596(6) 0.4441(3) 0.5868(4) 0.0321(13) Uani 1 1 d . . . . .
N4 N 0.1846(5) 0.5249(3) 0.7616(4) 0.0249(11) Uani 1 1 d . . . . .
C1 C 0.3409(7) 0.4827(4) 0.4969(5) 0.0313(15) Uani 1 1 d . . . . .
C2 C 0.3557(7) 0.4252(4) 0.4303(5) 0.0294(14) Uani 1 1 d . . . . .
C3 C 0.3454(8) 0.4440(5) 0.3286(5) 0.0382(17) Uani 1 1 d . . . . .
H3 H 0.357119 0.404804 0.282557 0.046 Uiso 1 1 calc R U . . .
C4 C 0.3178(8) 0.5215(5) 0.3003(6) 0.0444(19) Uani 1 1 d . . . . .
H4 H 0.308986 0.536600 0.232047 0.053 Uiso 1 1 calc R U . . .
C5 C 0.3017(9) 0.5808(5) 0.3688(7) 0.045(2) Uani 1 1 d . . . . .
H5 H 0.282421 0.634137 0.344972 0.054 Uiso 1 1 calc R U . . .
C6 C 0.3130(8) 0.5636(4) 0.4680(6) 0.0398(18) Uani 1 1 d . . . . .
H6 H 0.302770 0.603158 0.514198 0.048 Uiso 1 1 calc R U . . .
C7 C 0.3508(7) 0.4759(5) 0.6829(5) 0.0342(16) Uani 1 1 d . . . . .
H7A H 0.393222 0.528982 0.696978 0.041 Uiso 1 1 calc R U . . .
H7B H 0.395137 0.439540 0.739905 0.041 Uiso 1 1 calc R U . . .
C8 C 0.2090(7) 0.4835(4) 0.6739(5) 0.0318(15) Uani 1 1 d . . . . .
H8A H 0.163802 0.513117 0.610439 0.038 Uiso 1 1 calc R U . . .
H8B H 0.170778 0.429182 0.667347 0.038 Uiso 1 1 calc R U . . .
C9 C 0.2074(8) 0.6143(4) 0.7599(5) 0.0351(16) Uani 1 1 d . . . . .
H9A H 0.151996 0.636982 0.694345 0.042 Uiso 1 1 calc R U . . .
H9B H 0.298982 0.624582 0.765783 0.042 Uiso 1 1 calc R U . . .
C10 C 0.1760(11) 0.6544(5) 0.8484(7) 0.059(3) Uani 1 1 d . . . . .
H10A H 0.254423 0.681257 0.893671 0.071 Uiso 1 1 calc R U . . .
H10B H 0.108416 0.695627 0.821458 0.071 Uiso 1 1 calc R U . . .
C11 C 0.0449(7) 0.5096(5) 0.7519(6) 0.0379(17) Uani 1 1 d . . . . .
H11A H 0.030054 0.451273 0.753726 0.046 Uiso 1 1 calc R U . . .
H11B H -0.011436 0.530279 0.685331 0.046 Uiso 1 1 calc R U . . .
C12 C 0.0087(9) 0.5503(6) 0.8384(7) 0.054(2) Uani 1 1 d D . . . .
H12A H -0.021830 0.509798 0.877762 0.065 Uiso 0.504(14) 1 calc R U P A 1
H12B H -0.062004 0.589285 0.809679 0.065 Uiso 0.504(14) 1 calc R U P A 1
H12 H -0.066703 0.587331 0.811876 0.065 Uiso 0.496(14) 1 calc R U P A 2
C13 C 0.2684(8) 0.4922(4) 0.8626(5) 0.0329(15) Uani 1 1 d . . . . .
H13A H 0.360378 0.503839 0.871519 0.039 Uiso 1 1 calc R U . . .
H13B H 0.257841 0.433385 0.863591 0.039 Uiso 1 1 calc R U . . .
C14 C 0.2314(8) 0.5297(5) 0.9508(6) 0.0423(19) Uani 1 1 d D . . . .
H14A H 0.197517 0.487906 0.986224 0.051 Uiso 0.496(14) 1 calc R U P A 2
H14B H 0.308899 0.553900 1.000768 0.051 Uiso 0.496(14) 1 calc R U P A 2
H14 H 0.308919 0.551903 1.004461 0.051 Uiso 0.504(14) 1 calc R U P A 1
C15 C 0.1290(9) 0.5935(5) 0.9088(6) 0.045(2) Uani 1 1 d . . . . .
H15 H 0.107521 0.620287 0.966086 0.054 Uiso 1 1 calc R U . . .
N5 N -0.0470(14) 0.6190(7) 0.5278(8) 0.110(5) Uani 1 1 d . . . . .
C16 C -0.0465(10) 0.6847(8) 0.5290(7) 0.068(3) Uani 1 1 d . . . . .
C17 C -0.0462(13) 0.7703(7) 0.5359(8) 0.077(3) Uani 1 1 d . . . . .
H17A H 0.039641 0.788387 0.578515 0.116 Uiso 1 1 d R U . . .
H17B H -0.066269 0.793587 0.467435 0.116 Uiso 1 1 d R U . . .
H17C H -0.111289 0.787537 0.566685 0.116 Uiso 1 1 d R U . . .

loop_
_atom_site_aniso_label
_atom_site_aniso_U_11
_atom_site_aniso_U_22
_atom_site_aniso_U_33
_atom_site_aniso_U_23
_atom_site_aniso_U_13
_atom_site_aniso_U_12
I1 0.0503(3) 0.0311(2) 0.0312(2) -0.00061(19) 0.0104(2) 0.0032(2)
I2 0.0389(3) 0.0473(3) 0.0292(2) -0.0029(2) 0.0110(2) -0.0058(2)
I3 0.0378(3) 0.0373(3) 0.0325(2) 0.00384(19) 0.0102(2) -0.0023(2)
Cu1 0.0504(6) 0.0458(6) 0.0370(5) -0.0037(4) 0.0123(5) -0.0001(5)
Cu2 0.0535(6) 0.0369(5) 0.0403(5) -0.0047(4) 0.0187(5) 0.0037(4)
O1A 0.059(9) 0.070(9) 0.054(8) 0.018(7) 0.036(7) 0.017(7)
O1B 0.071(11) 0.061(9) 0.087(11) 0.020(8) 0.052(9) 0.019(7)
N1 0.042(3) 0.027(3) 0.027(3) -0.002(2) 0.015(3) 0.002(3)
N2 0.039(4) 0.036(3) 0.027(3) -0.006(2) 0.013(3) -0.002(3)
N3 0.041(4) 0.031(3) 0.027(3) -0.005(2) 0.014(3) 0.003(3)
N4 0.027(3) 0.022(3) 0.024(3) 0.001(2) 0.006(2) 0.003(2)
C1 0.026(4) 0.032(4) 0.039(4) -0.002(3) 0.016(3) -0.004(3)
C2 0.029(4) 0.031(3) 0.031(3) -0.004(3) 0.013(3) -0.004(3)
C3 0.049(5) 0.038(4) 0.029(3) -0.001(3) 0.015(3) -0.007(3)
C4 0.051(5) 0.044(5) 0.041(4) 0.006(3) 0.017(4) -0.006(4)
C5 0.055(5) 0.028(4) 0.055(5) 0.007(3) 0.019(4) -0.005(4)
C6 0.051(5) 0.025(3) 0.047(4) -0.004(3) 0.021(4) -0.001(3)
C7 0.039(4) 0.039(4) 0.026(3) -0.009(3) 0.013(3) -0.003(3)
C8 0.044(4) 0.030(3) 0.023(3) -0.009(3) 0.013(3) -0.007(3)
C9 0.041(4) 0.020(3) 0.037(4) -0.001(3) 0.003(3) 0.003(3)
C10 0.087(7) 0.034(4) 0.065(6) -0.012(4) 0.037(6) 0.014(5)
C11 0.024(4) 0.043(4) 0.046(4) -0.003(3) 0.011(3) -0.002(3)
C12 0.039(5) 0.076(7) 0.053(5) -0.003(5) 0.024(4) 0.009(4)
C13 0.043(4) 0.031(3) 0.026(3) 0.003(3) 0.013(3) 0.010(3)
C14 0.048(5) 0.052(5) 0.029(4) -0.006(3) 0.015(4) 0.012(4)
C15 0.052(5) 0.045(4) 0.042(4) -0.007(3) 0.022(4) 0.017(4)
N5 0.150(12) 0.076(8) 0.065(6) 0.009(6) -0.023(7) 0.024(8)
C16 0.053(6) 0.087(8) 0.042(5) 0.012(5) -0.017(4) -0.002(6)
C17 0.094(9) 0.086(9) 0.058(6) 0.012(6) 0.033(6) -0.011(7)

loop_
_atom_type_symbol
_atom_type_description
_atom_type_scat_dispersion_real
_atom_type_scat_dispersion_imag
_atom_type_scat_source
C C 0.0033 0.0016 'International Tables Vol C Tables 4.2.6.8 and 6.1.1.4'
H H 0.0000 0.0000 'International Tables Vol C Tables 4.2.6.8 and 6.1.1.4'
Cu Cu 0.3201 1.2651 'International Tables Vol C Tables 4.2.6.8 and 6.1.1.4'
I I -0.4742 1.8119 'International Tables Vol C Tables 4.2.6.8 and 6.1.1.4'
N N 0.0061 0.0033 'International Tables Vol C Tables 4.2.6.8 and 6.1.1.4'
O O 0.0106 0.0060 'International Tables Vol C Tables 4.2.6.8 and 6.1.1.4'

loop_
_geom_angle_atom_site_label_1
_geom_angle_atom_site_label_2
_geom_angle_atom_site_label_3
_geom_angle
_geom_angle_site_symmetry_1
_geom_angle_site_symmetry_3
_geom_angle_publ_flag
Cu1 I1 Cu2 88.16(3) . . ?
Cu1 I2 Cu2 77.03(4) . 4_566 ?
Cu1 I3 Cu2 75.30(3) . 4_566 ?
I1 Cu1 I2 109.91(4) . . ?
I1 Cu1 I3 112.47(4) . . ?
I2 Cu1 I3 104.08(4) . . ?
N2 Cu1 I1 101.10(15) . . ?
N2 Cu1 I2 119.19(17) . . ?
N2 Cu1 I3 110.35(17) . . ?
I1 Cu2 I3 117.21(4) . 4_565 ?
I2 Cu2 I1 111.31(4) 4_565 . ?
I2 Cu2 I3 102.86(3) 4_565 4_565 ?
N1 Cu2 I1 101.70(16) . . ?
N1 Cu2 I2 122.33(17) . 4_565 ?
N1 Cu2 I3 102.00(17) . 4_565 ?
C14 O1A H1A 109.5 . . ?
C12 O1B H1B 109.5 . . ?
N2 N1 Cu2 125.4(5) . . ?
N2 N1 C2 107.7(5) . . ?
C2 N1 Cu2 126.9(4) . . ?
N1 N2 Cu1 123.2(5) . . ?
N1 N2 N3 108.4(5) . . ?
N3 N2 Cu1 128.2(4) . . ?
N2 N3 C1 110.2(5) . . ?
N2 N3 C7 121.1(6) . . ?
C1 N3 C7 128.7(6) . . ?
C8 N4 C9 111.8(5) . . ?
C8 N4 C11 106.7(5) . . ?
C8 N4 C13 111.9(5) . . ?
C11 N4 C9 109.4(5) . . ?
C13 N4 C9 108.5(5) . . ?
C13 N4 C11 108.5(5) . . ?
N3 C1 C2 105.4(6) . . ?
N3 C1 C6 132.0(7) . . ?
C2 C1 C6 122.6(7) . . ?
N1 C2 C3 130.2(6) . . ?
C1 C2 N1 108.2(6) . . ?
C1 C2 C3 121.5(7) . . ?
C2 C3 H3 121.9 . . ?
C4 C3 C2 116.1(7) . . ?
C4 C3 H3 121.9 . . ?
C3 C4 H4 118.8 . . ?
C3 C4 C5 122.4(7) . . ?
C5 C4 H4 118.8 . . ?
C4 C5 H5 118.9 . . ?
C6 C5 C4 122.1(7) . . ?
C6 C5 H5 118.9 . . ?
C1 C6 H6 122.4 . . ?
C5 C6 C1 115.2(7) . . ?
C5 C6 H6 122.4 . . ?
N3 C7 H7A 110.0 . . ?
N3 C7 H7B 110.0 . . ?
N3 C7 C8 108.5(6) . . ?
H7A C7 H7B 108.4 . . ?
C8 C7 H7A 110.0 . . ?
C8 C7 H7B 110.0 . . ?
N4 C8 C7 114.5(5) . . ?
N4 C8 H8A 108.6 . . ?
N4 C8 H8B 108.6 . . ?
C7 C8 H8A 108.6 . . ?
C7 C8 H8B 108.6 . . ?
H8A C8 H8B 107.6 . . ?
N4 C9 H9A 109.7 . . ?
N4 C9 H9B 109.7 . . ?
N4 C9 C10 109.9(6) . . ?
H9A C9 H9B 108.2 . . ?
C10 C9 H9A 109.7 . . ?
C10 C9 H9B 109.7 . . ?
C9 C10 H10A 109.6 . . ?
C9 C10 H10B 109.6 . . ?
H10A C10 H10B 108.1 . . ?
C15 C10 C9 110.5(7) . . ?
C15 C10 H10A 109.6 . . ?
C15 C10 H10B 109.6 . . ?
N4 C11 H11A 109.4 . . ?
N4 C11 H11B 109.4 . . ?
N4 C11 C12 111.1(6) . . ?
H11A C11 H11B 108.0 . . ?
C12 C11 H11A 109.4 . . ?
C12 C11 H11B 109.4 . . ?
O1B C12 C11 100.5(8) . . ?
O1B C12 H12 112.0 . . ?
O1B C12 C15 110.8(10) . . ?
C11 C12 H12A 109.9 . . ?
C11 C12 H12B 109.9 . . ?
C11 C12 H12 112.0 . . ?
C11 C12 C15 108.7(6) . . ?
H12A C12 H12B 108.3 . . ?
C15 C12 H12A 109.9 . . ?
C15 C12 H12B 109.9 . . ?
C15 C12 H12 112.0 . . ?
N4 C13 H13A 109.5 . . ?
N4 C13 H13B 109.5 . . ?
N4 C13 C14 110.7(6) . . ?
H13A C13 H13B 108.1 . . ?
C14 C13 H13A 109.5 . . ?
C14 C13 H13B 109.5 . . ?
O1A C14 C13 106.6(7) . . ?
O1A C14 H14 111.5 . . ?
O1A C14 C15 106.1(8) . . ?
C13 C14 H14A 109.8 . . ?
C13 C14 H14B 109.8 . . ?
C13 C14 H14 111.5 . . ?
H14A C14 H14B 108.2 . . ?
C15 C14 C13 109.4(6) . . ?
C15 C14 H14A 109.8 . . ?
C15 C14 H14B 109.8 . . ?
C15 C14 H14 111.5 . . ?
C10 C15 C12 109.8(7) . . ?
C10 C15 C14 110.3(7) . . ?
C10 C15 H15 110.0 . . ?
C12 C15 H15 110.0 . . ?
C14 C15 C12 106.6(7) . . ?
C14 C15 H15 110.0 . . ?
N5 C16 C17 177.0(14) . . ?
C16 C17 H17A 109.2 . . ?
C16 C17 H17B 109.7 . . ?
C16 C17 H17C 109.5 . . ?
H17A C17 H17B 109.5 . . ?
H17A C17 H17C 109.5 . . ?
H17B C17 H17C 109.5 . . ?

loop_
_geom_bond_atom_site_label_1
_geom_bond_atom_site_label_2
_geom_bond_distance
_geom_bond_site_symmetry_2
_geom_bond_publ_flag
I1 Cu1 2.6280(11) . ?
I1 Cu2 2.6470(11) . ?
I2 Cu1 2.6349(12) . ?
I2 Cu2 2.6393(11) 4_566 ?
I3 Cu1 2.6684(12) . ?
I3 Cu2 2.7085(12) 4_566 ?
Cu1 N2 2.117(6) . ?
Cu2 N1 2.044(6) . ?
O1A H1A 0.8400 . ?
O1A C14 1.453(8) . ?
O1B H1B 0.8400 . ?
O1B C12 1.469(9) . ?
N1 N2 1.323(7) . ?
N1 C2 1.386(9) . ?
N2 N3 1.350(8) . ?
N3 C1 1.355(9) . ?
N3 C7 1.462(8) . ?
N4 C8 1.492(8) . ?
N4 C9 1.516(8) . ?
N4 C11 1.507(9) . ?
N4 C13 1.504(8) . ?
C1 C2 1.375(9) . ?
C1 C6 1.415(10) . ?
C2 C3 1.408(9) . ?
C3 H3 0.9500 . ?
C3 C4 1.359(11) . ?
C4 H4 0.9500 . ?
C4 C5 1.420(11) . ?
C5 H5 0.9500 . ?
C5 C6 1.366(11) . ?
C6 H6 0.9500 . ?
C7 H7A 0.9900 . ?
C7 H7B 0.9900 . ?
C7 C8 1.515(10) . ?
C8 H8A 0.9900 . ?
C8 H8B 0.9900 . ?
C9 H9A 0.9900 . ?
C9 H9B 0.9900 . ?
C9 C10 1.527(10) . ?
C10 H10A 0.9900 . ?
C10 H10B 0.9900 . ?
C10 C15 1.506(12) . ?
C11 H11A 0.9900 . ?
C11 H11B 0.9900 . ?
C11 C12 1.532(11) . ?
C12 H12A 0.9900 . ?
C12 H12B 0.9900 . ?
C12 H12 1.0000 . ?
C12 C15 1.540(13) . ?
C13 H13A 0.9900 . ?
C13 H13B 0.9900 . ?
C13 C14 1.533(9) . ?
C14 H14A 0.9900 . ?
C14 H14B 0.9900 . ?
C14 H14 1.0000 . ?
C14 C15 1.518(11) . ?
C15 H15 1.0000 . ?
N5 C16 1.099(15) . ?
C16 C17 1.434(16) . ?
C17 H17A 0.9799 . ?
C17 H17B 0.9802 . ?
C17 H17C 0.9800 . ?

loop_
_geom_torsion_atom_site_label_1
_geom_torsion_atom_site_label_2
_geom_torsion_atom_site_label_3
_geom_torsion_atom_site_label_4
_geom_torsion
_geom_torsion_site_symmetry_1
_geom_torsion_site_symmetry_2
_geom_torsion_site_symmetry_3
_geom_torsion_site_symmetry_4
_geom_torsion_publ_flag
Cu1 N2 N3 C1 -175.4(5) . . . . ?
Cu1 N2 N3 C7 2.8(10) . . . . ?
Cu2 N1 N2 Cu1 -3.2(8) . . . . ?
Cu2 N1 N2 N3 -179.2(5) . . . . ?
Cu2 N1 C2 C1 179.4(5) . . . . ?
Cu2 N1 C2 C3 -3.0(11) . . . . ?
O1A C14 C15 C10 -170.2(8) . . . . ?
O1A C14 C15 C12 -51.0(9) . . . . ?
O1B C12 C15 C10 168.6(8) . . . . ?
O1B C12 C15 C14 49.1(9) . . . . ?
N1 N2 N3 C1 0.4(8) . . . . ?
N1 N2 N3 C7 178.6(6) . . . . ?
N1 C2 C3 C4 -178.5(8) . . . . ?
N2 N1 C2 C1 1.1(8) . . . . ?
N2 N1 C2 C3 178.7(7) . . . . ?
N2 N3 C1 C2 0.3(8) . . . . ?
N2 N3 C1 C6 -179.2(8) . . . . ?
N2 N3 C7 C8 -100.6(8) . . . . ?
N3 C1 C2 N1 -0.9(8) . . . . ?
N3 C1 C2 C3 -178.7(7) . . . . ?
N3 C1 C6 C5 179.4(8) . . . . ?
N3 C7 C8 N4 -172.7(5) . . . . ?
N4 C9 C10 C15 -1.3(10) . . . . ?
N4 C11 C12 O1B -117.0(9) . . . . ?
N4 C11 C12 C15 -0.6(9) . . . . ?
N4 C13 C14 O1A 109.6(8) . . . . ?
N4 C13 C14 C15 -4.7(9) . . . . ?
C1 N3 C7 C8 77.2(9) . . . . ?
C1 C2 C3 C4 -1.2(11) . . . . ?
C2 N1 N2 Cu1 175.1(5) . . . . ?
C2 N1 N2 N3 -0.9(8) . . . . ?
C2 C1 C6 C5 0.0(11) . . . . ?
C2 C3 C4 C5 0.8(12) . . . . ?
C3 C4 C5 C6 0.0(14) . . . . ?
C4 C5 C6 C1 -0.4(13) . . . . ?
C6 C1 C2 N1 178.7(7) . . . . ?
C6 C1 C2 C3 0.8(11) . . . . ?
C7 N3 C1 C2 -177.7(7) . . . . ?
C7 N3 C1 C6 2.8(13) . . . . ?
C8 N4 C9 C10 177.7(7) . . . . ?
C8 N4 C11 C12 -179.6(6) . . . . ?
C8 N4 C13 C14 -174.2(6) . . . . ?
C9 N4 C8 C7 73.6(7) . . . . ?
C9 N4 C11 C12 -58.5(8) . . . . ?
C9 N4 C13 C14 62.0(8) . . . . ?
C9 C10 C15 C12 -58.0(10) . . . . ?
C9 C10 C15 C14 59.2(10) . . . . ?
C11 N4 C8 C7 -166.9(6) . . . . ?
C11 N4 C9 C10 59.8(8) . . . . ?
C11 N4 C13 C14 -56.7(8) . . . . ?
C11 C12 C15 C10 59.0(9) . . . . ?
C11 C12 C15 C14 -60.5(8) . . . . ?
C13 N4 C8 C7 -48.4(8) . . . . ?
C13 N4 C9 C10 -58.4(8) . . . . ?
C13 N4 C11 C12 59.7(8) . . . . ?
C13 C14 C15 C10 -55.5(9) . . . . ?
C13 C14 C15 C12 63.6(8) . . . . ?
